data_4037809
loop_
_publ_author_name
'Xu, Xingyu'
'Huang, Shiqing'
'Zhang, Zengyu'
'Cao, Lei'
'Yan, Xiaoyu'

_publ_section_title
;
 Halogen-bonding-induced diverse aggregation of
 4,5-diiodo-1,2,3-triazolium salts with different anions
;
_journal_name_full 'Beilstein Journal of Organic Chemistry'
_journal_page_first 78
_journal_page_last 87
_journal_paper_doi 10.3762/bjoc.16.10
_journal_volume 16
_journal_year 2020
_chemical_formula_moiety 'C20 H22 I2 N3, I'
_chemical_formula_sum 'C20 H22 I3 N3'
_chemical_formula_weight 685.10
_space_group_crystal_system tetragonal
_space_group_IT_number 114
_space_group_name_Hall 'P -4 2n'
_space_group_name_H-M_alt 'P -4 21 c'
_atom_sites_solution_hydrogens geom
_atom_sites_solution_primary dual
_audit_creation_date 2019-04-27
_audit_creation_method
;
Olex2 1.2
(compiled 2018.05.29 svn.r3508 for OlexSys, GUI svn.r5506)
;
_cell_angle_alpha 90
_cell_angle_beta 90
_cell_angle_gamma 90
_cell_formula_units_Z 8
_cell_length_a 23.9419(10)
_cell_length_b 23.9419(10)
_cell_length_c 10.1217(3)
_cell_measurement_reflns_used 6971
_cell_measurement_temperature 200(2)
_cell_measurement_theta_max 27.84
_cell_measurement_theta_min 2.77
_cell_volume 5801.9(4)
_computing_molecular_graphics 'Olex2 (Dolomanov et al., 2009)'
_computing_publication_material 'Olex2 (Dolomanov et al., 2009)'
_computing_structure_refinement 'XL (Sheldrick, 2008)'
_computing_structure_solution 'XT (Sheldrick, 2015)'
_diffrn_ambient_temperature 200.0
_diffrn_measured_fraction_theta_full 0.998
_diffrn_measured_fraction_theta_max 0.997
_diffrn_measurement_device_type 'Bruker APEX-II CCD'
_diffrn_measurement_method '\f and \w scans'
_diffrn_radiation_type MoK\a
_diffrn_radiation_wavelength 0.71073
_diffrn_reflns_av_R_equivalents 0.0533
_diffrn_reflns_av_unetI/netI 0.0845
_diffrn_reflns_Laue_measured_fraction_full 0.998
_diffrn_reflns_Laue_measured_fraction_max 0.997
_diffrn_reflns_limit_h_max 24
_diffrn_reflns_limit_h_min -32
_diffrn_reflns_limit_k_max 24
_diffrn_reflns_limit_k_min -29
_diffrn_reflns_limit_l_max 13
_diffrn_reflns_limit_l_min -11
_diffrn_reflns_number 20762
_diffrn_reflns_point_group_measured_fraction_full 0.996
_diffrn_reflns_point_group_measured_fraction_max 0.994
_diffrn_reflns_theta_full 25.242
_diffrn_reflns_theta_max 29.136
_diffrn_reflns_theta_min 2.185
_diffrn_standards_number 0
_exptl_absorpt_coefficient_mu 3.239
_exptl_absorpt_correction_T_max 0.7458
_exptl_absorpt_correction_T_min 0.5402
_exptl_absorpt_correction_type multi-scan
_exptl_absorpt_process_details
'SADABS-2016/2 (Bruker,2016/2) was used for absorption correction. wR2(int) was 0.0779 before and 0.0536 after correction. The Ratio of minimum to maximum transmission is 0.7243. The \l/2 correction factor is Not present.'
_exptl_crystal_colour 'clear light colourless'
_exptl_crystal_colour_lustre clear
_exptl_crystal_colour_modifier light
_exptl_crystal_colour_primary colourless
_exptl_crystal_density_diffrn 1.569
_exptl_crystal_description block
_exptl_crystal_F_000 2576
_exptl_crystal_size_max 0.38
_exptl_crystal_size_mid 0.31
_exptl_crystal_size_min 0.23
_refine_diff_density_max 1.375
_refine_diff_density_min -0.929
_refine_diff_density_rms 0.194
_refine_ls_abs_structure_details
;
 Flack x determined using 1786 quotients [(I+)-(I-)]/[(I+)+(I-)]
 (Parsons, Flack and Wagner, Acta Cryst. B69 (2013) 249-259).
;
_refine_ls_abs_structure_Flack -0.03(2)
_refine_ls_extinction_method none
_refine_ls_goodness_of_fit_ref 1.120
_refine_ls_hydrogen_treatment constr
_refine_ls_matrix_type full
_refine_ls_number_parameters 217
_refine_ls_number_reflns 7767
_refine_ls_number_restraints 9
_refine_ls_restrained_S_all 1.119
_refine_ls_R_factor_all 0.1114
_refine_ls_R_factor_gt 0.0613
_refine_ls_shift/su_max 0.001
_refine_ls_shift/su_mean 0.000
_refine_ls_structure_factor_coef Fsqd
_refine_ls_weighting_details 'w=1/[\s^2^(Fo^2^)+(0.0532P)^2^+27.2818P] where P=(Fo^2^+2Fc^2^)/3'
_refine_ls_weighting_scheme calc
_refine_ls_wR_factor_gt 0.1361
_refine_ls_wR_factor_ref 0.1531
_reflns_Friedel_coverage 0.813
_reflns_Friedel_fraction_full 0.992
_reflns_Friedel_fraction_max 0.989
_reflns_number_gt 5296
_reflns_number_total 7767
_reflns_threshold_expression 'I > 2\s(I)'
_cod_data_source_file mo_XXY2017120402_0m_a.cif
_cod_data_source_block mo_xxy2017120402_0m_a
_cod_depositor_comments 'Adding full bibliography for 4037807--4037815.cif.'
_cod_original_cell_volume 5801.9(5)
_cod_database_code 4037809
_shelx_shelxl_version_number 2016/6
_shelx_space_group_comment
;
The symmetry employed for this shelxl refinement is uniquely defined
by the following loop, which should always be used as a source of
symmetry information in preference to the above space-group names.
They are only intended as comments.
;
_shelx_estimated_absorpt_t_max 0.523
_shelx_estimated_absorpt_t_min 0.372
_olex2_refinement_description
;
1. Fixed Uiso
 At 1.2 times of:
  All C(H) groups
 At 1.5 times of:
  All C(H,H,H) groups
2. Rigid body (RIGU) restrains
 C5, C6, C11
 with sigma for 1-2 distances of 0.004 and sigma for 1-3 distances of 0.004
3.a Aromatic/amide H refined with riding coordinates:
 C7(H7), C5(H5), C14(H14), C16(H16)
3.b Fitted hexagon refined as free rotating group:
 C7(C6,C5,C4,C3,C8), C12(C13,C14,C15,C16,C17)
3.c Idealised Me refined as rotating group:
 C9(H9A,H9B,H9C), C10(H10A,H10B,H10C), C11(H11A,H11B,H11C), C18(H18A,H18B,
 H18C), C19(H19A,H19B,H19C), C20(H20A,H20B,H20C)
;
_olex2_submission_special_instructions 'No special instructions were received'

loop_
_space_group_symop_operation_xyz
'x, y, z'
'-x, -y, z'
'y, -x, -z'
'-y, x, -z'
'-x+1/2, y+1/2, -z+1/2'
'x+1/2, -y+1/2, -z+1/2'
'-y+1/2, -x+1/2, z+1/2'
'y+1/2, x+1/2, z+1/2'

loop_
_atom_site_label
_atom_site_type_symbol
_atom_site_fract_x
_atom_site_fract_y
_atom_site_fract_z
_atom_site_U_iso_or_equiv
_atom_site_adp_type
_atom_site_occupancy
_atom_site_site_symmetry_order
_atom_site_calc_flag
_atom_site_refinement_flags_posn
_atom_site_refinement_flags_adp
I1 I 0.72751(4) 0.40877(4) 0.80205(9) 0.0387(2) Uani 1 1 d . .
N1 N 0.7383(4) 0.3454(4) 0.5413(10) 0.027(2) Uani 1 1 d . .
C1 C 0.7080(6) 0.3498(5) 0.6561(12) 0.029(3) Uani 1 1 d . .
N2 N 0.7188(5) 0.3051(5) 0.4632(10) 0.029(2) Uani 1 1 d . .
I2 I 0.60516(4) 0.28611(4) 0.78149(9) 0.0357(2) Uani 1 1 d . .
C2 C 0.6678(5) 0.3105(6) 0.6495(13) 0.032(3) Uani 1 1 d . .
I3 I 0.50657(4) 0.23957(6) 0.98097(11) 0.0588(4) Uani 1 1 d . .
N3 N 0.6755(4) 0.2846(5) 0.5306(10) 0.028(2) Uani 1 1 d . .
C7 C 0.5681(4) 0.2055(5) 0.3489(10) 0.063(5) Uani 1 1 d . .
H7 H 0.536229 0.212343 0.295350 0.075 Uiso 1 1 calc R .
C6 C 0.5843(5) 0.1510(4) 0.3765(11) 0.066(5) Uani 1 1 d G U
C5 C 0.6309(5) 0.1411(3) 0.4550(12) 0.070(5) Uani 1 1 d G U
H5 H 0.642025 0.103847 0.473829 0.083 Uiso 1 1 calc R .
C4 C 0.6613(4) 0.1857(4) 0.5058(10) 0.047(4) Uani 1 1 d G .
C3 C 0.6451(4) 0.2402(3) 0.4782(9) 0.036(3) Uani 1 1 d G .
C8 C 0.5985(4) 0.2501(4) 0.3998(10) 0.048(4) Uani 1 1 d G .
C9 C 0.5815(9) 0.3078(9) 0.366(2) 0.084(7) Uani 1 1 d . .
H9A H 0.611591 0.326220 0.317149 0.125 Uiso 1 1 calc GR .
H9B H 0.573905 0.328680 0.447603 0.125 Uiso 1 1 calc GR .
H9C H 0.547665 0.306831 0.311680 0.125 Uiso 1 1 calc GR .
C10 C 0.7118(8) 0.1740(7) 0.5931(18) 0.065(6) Uani 1 1 d . .
H10A H 0.722866 0.134826 0.583491 0.098 Uiso 1 1 calc GR .
H10B H 0.702112 0.181496 0.685480 0.098 Uiso 1 1 calc GR .
H10C H 0.742786 0.198222 0.566413 0.098 Uiso 1 1 calc GR .
C11 C 0.5519(12) 0.1050(12) 0.316(3) 0.145(14) Uani 1 1 d . U
H11A H 0.534603 0.118146 0.233663 0.218 Uiso 1 1 calc GR .
H11B H 0.522687 0.092698 0.377122 0.218 Uiso 1 1 calc GR .
H11C H 0.576858 0.073620 0.296235 0.218 Uiso 1 1 calc GR .
C12 C 0.7856(3) 0.3756(4) 0.5058(9) 0.031(3) Uani 1 1 d . .
C13 C 0.8381(4) 0.3553(4) 0.5395(9) 0.040(4) Uani 1 1 d G .
C14 C 0.8858(3) 0.3836(5) 0.4990(11) 0.055(5) Uani 1 1 d G .
H14 H 0.921675 0.369753 0.522032 0.067 Uiso 1 1 calc R .
C15 C 0.8810(4) 0.4323(5) 0.4250(12) 0.063(5) Uani 1 1 d G .
C16 C 0.8285(5) 0.4526(4) 0.3913(11) 0.063(6) Uani 1 1 d G .
H16 H 0.825192 0.485817 0.340691 0.076 Uiso 1 1 calc R .
C17 C 0.7808(3) 0.4242(4) 0.4317(10) 0.046(4) Uani 1 1 d G .
C18 C 0.7244(7) 0.4444(7) 0.3971(19) 0.062(5) Uani 1 1 d . .
H18A H 0.712729 0.427809 0.312968 0.093 Uiso 1 1 calc GR .
H18B H 0.724961 0.485195 0.388701 0.093 Uiso 1 1 calc GR .
H18C H 0.697957 0.433662 0.466545 0.093 Uiso 1 1 calc GR .
C19 C 0.9310(9) 0.4653(11) 0.375(3) 0.120(11) Uani 1 1 d . .
H19A H 0.928344 0.469668 0.278831 0.180 Uiso 1 1 calc GR .
H19B H 0.965523 0.445340 0.396953 0.180 Uiso 1 1 calc GR .
H19C H 0.931471 0.502250 0.416686 0.180 Uiso 1 1 calc GR .
C20 C 0.8435(7) 0.3055(8) 0.6278(19) 0.063(5) Uani 1 1 d . .
H20A H 0.823239 0.273914 0.589152 0.094 Uiso 1 1 calc GR .
H20B H 0.827832 0.314246 0.714768 0.094 Uiso 1 1 calc GR .
H20C H 0.883066 0.295698 0.637283 0.094 Uiso 1 1 calc GR .

loop_
_atom_site_aniso_label
_atom_site_aniso_U_11
_atom_site_aniso_U_22
_atom_site_aniso_U_33
_atom_site_aniso_U_23
_atom_site_aniso_U_13
_atom_site_aniso_U_12
I1 0.0417(5) 0.0421(5) 0.0323(4) -0.0098(4) 0.0063(4) -0.0068(4)
N1 0.027(6) 0.028(6) 0.028(5) 0.003(5) 0.002(5) -0.005(5)
C1 0.036(8) 0.027(7) 0.025(6) -0.012(5) 0.005(6) 0.001(6)
N2 0.034(6) 0.033(6) 0.020(5) 0.001(4) 0.007(5) -0.003(5)
I2 0.0314(5) 0.0449(5) 0.0308(4) -0.0004(4) 0.0075(4) -0.0052(4)
C2 0.023(7) 0.042(8) 0.031(7) 0.005(6) -0.003(5) -0.003(6)
I3 0.0391(6) 0.0894(9) 0.0480(6) 0.0025(6) 0.0209(5) -0.0069(6)
N3 0.025(5) 0.031(6) 0.028(5) 0.001(5) 0.004(5) -0.004(5)
C7 0.054(11) 0.091(15) 0.044(9) -0.010(10) -0.008(8) -0.040(11)
C6 0.078(12) 0.063(12) 0.058(11) -0.018(9) 0.032(8) -0.049(10)
C5 0.096(13) 0.043(10) 0.069(11) -0.013(9) 0.030(9) -0.041(10)
C4 0.071(11) 0.036(9) 0.033(8) -0.005(7) 0.008(8) -0.009(8)
C3 0.039(8) 0.040(8) 0.028(7) -0.004(6) 0.004(6) -0.008(6)
C8 0.034(8) 0.062(11) 0.048(9) -0.004(8) 0.001(7) 0.001(8)
C9 0.061(13) 0.096(17) 0.094(16) -0.004(14) -0.043(12) 0.001(12)
C10 0.096(16) 0.036(9) 0.064(11) 0.000(8) -0.010(11) 0.022(10)
C11 0.17(3) 0.16(3) 0.11(2) -0.08(2) 0.035(18) -0.11(2)
C12 0.033(7) 0.030(7) 0.032(7) -0.002(6) 0.003(6) -0.008(6)
C13 0.029(7) 0.049(9) 0.042(8) -0.003(7) 0.014(7) -0.004(7)
C14 0.024(8) 0.071(12) 0.071(12) -0.011(10) 0.003(8) -0.001(7)
C15 0.054(12) 0.063(12) 0.071(12) -0.014(10) 0.030(10) -0.024(9)
C16 0.076(14) 0.042(10) 0.072(12) 0.003(9) 0.038(11) -0.013(9)
C17 0.039(9) 0.043(9) 0.055(9) -0.003(7) 0.017(8) -0.003(7)
C18 0.062(12) 0.046(10) 0.078(13) 0.029(9) 0.019(10) 0.003(9)
C19 0.079(17) 0.12(2) 0.16(3) 0.01(2) 0.064(18) -0.057(16)
C20 0.038(10) 0.078(13) 0.073(12) 0.008(11) -0.003(9) 0.002(9)

loop_
_atom_type_symbol
_atom_type_description
_atom_type_scat_dispersion_real
_atom_type_scat_dispersion_imag
_atom_type_scat_source
C C 0.0033 0.0016 'International Tables Vol C Tables 4.2.6.8 and 6.1.1.4'
H H 0.0000 0.0000 'International Tables Vol C Tables 4.2.6.8 and 6.1.1.4'
I I -0.4742 1.8119 'International Tables Vol C Tables 4.2.6.8 and 6.1.1.4'
N N 0.0061 0.0033 'International Tables Vol C Tables 4.2.6.8 and 6.1.1.4'

loop_
_geom_angle_atom_site_label_1
_geom_angle_atom_site_label_2
_geom_angle_atom_site_label_3
_geom_angle
C1 N1 C12 127.5(10)
N2 N1 C1 111.9(10)
N2 N1 C12 120.5(10)
N1 C1 I1 122.0(9)
C2 C1 I1 131.6(10)
C2 C1 N1 106.3(11)
N1 N2 N3 103.5(9)
C1 C2 I2 132.5(10)
C1 C2 N3 105.3(11)
N3 C2 I2 122.2(9)
N2 N3 C2 112.9(10)
N2 N3 C3 119.5(10)
C2 N3 C3 127.6(11)
C6 C7 H7 120.0
C6 C7 C8 120.0
C8 C7 H7 120.0
C7 C6 C5 120.0
C7 C6 C11 117.9(17)
C5 C6 C11 122.0(17)
C6 C5 H5 120.0
C4 C5 C6 120.0
C4 C5 H5 120.0
C5 C4 C10 119.3(9)
C3 C4 C5 120.0
C3 C4 C10 120.7(9)
C4 C3 N3 119.6(8)
C4 C3 C8 120.0
C8 C3 N3 120.4(8)
C7 C8 C9 119.2(10)
C3 C8 C7 120.0
C3 C8 C9 120.8(10)
C8 C9 H9A 109.5
C8 C9 H9B 109.5
C8 C9 H9C 109.5
H9A C9 H9B 109.5
H9A C9 H9C 109.5
H9B C9 H9C 109.5
C4 C10 H10A 109.5
C4 C10 H10B 109.5
C4 C10 H10C 109.5
H10A C10 H10B 109.5
H10A C10 H10C 109.5
H10B C10 H10C 109.5
C6 C11 H11A 109.5
C6 C11 H11B 109.5
C6 C11 H11C 109.5
H11A C11 H11B 109.5
H11A C11 H11C 109.5
H11B C11 H11C 109.5
C13 C12 N1 119.5(7)
C13 C12 C17 120.0
C17 C12 N1 120.5(7)
C12 C13 C14 120.0
C12 C13 C20 120.2(9)
C14 C13 C20 119.6(9)
C13 C14 H14 120.0
C15 C14 C13 120.0
C15 C14 H14 120.0
C14 C15 C16 120.0
C14 C15 C19 123.3(13)
C16 C15 C19 116.6(13)
C15 C16 H16 120.0
C15 C16 C17 120.0
C17 C16 H16 120.0
C12 C17 C18 118.6(9)
C16 C17 C12 120.0
C16 C17 C18 121.4(9)
C17 C18 H18A 109.5
C17 C18 H18B 109.5
C17 C18 H18C 109.5
H18A C18 H18B 109.5
H18A C18 H18C 109.5
H18B C18 H18C 109.5
C15 C19 H19A 109.5
C15 C19 H19B 109.5
C15 C19 H19C 109.5
H19A C19 H19B 109.5
H19A C19 H19C 109.5
H19B C19 H19C 109.5
C13 C20 H20A 109.5
C13 C20 H20B 109.5
C13 C20 H20C 109.5
H20A C20 H20B 109.5
H20A C20 H20C 109.5
H20B C20 H20C 109.5

loop_
_geom_bond_atom_site_label_1
_geom_bond_atom_site_label_2
_geom_bond_distance
I1 C1 2.097(12)
N1 C1 1.373(16)
N1 N2 1.331(15)
N1 C12 1.391(12)
C1 C2 1.348(18)
N2 N3 1.335(14)
I2 C2 2.091(13)
C2 N3 1.366(17)
N3 C3 1.395(12)
C7 H7 0.9500
C7 C6 1.3900
C7 C8 1.3900
C6 C5 1.3900
C6 C11 1.48(2)
C5 H5 0.9500
C5 C4 1.3900
C4 C3 1.3900
C4 C10 1.522(19)
C3 C8 1.3900
C8 C9 1.48(2)
C9 H9A 0.9800
C9 H9B 0.9800
C9 H9C 0.9800
C10 H10A 0.9800
C10 H10B 0.9800
C10 H10C 0.9800
C11 H11A 0.9800
C11 H11B 0.9800
C11 H11C 0.9800
C12 C13 1.3900
C12 C17 1.3900
C13 C14 1.3900
C13 C20 1.495(19)
C14 H14 0.9500
C14 C15 1.3900
C15 C16 1.3900
C15 C19 1.523(18)
C16 H16 0.9500
C16 C17 1.3900
C17 C18 1.477(19)
C18 H18A 0.9800
C18 H18B 0.9800
C18 H18C 0.9800
C19 H19A 0.9800
C19 H19B 0.9800
C19 H19C 0.9800
C20 H20A 0.9800
C20 H20B 0.9800
C20 H20C 0.9800
